data_7119128
loop_
_publ_author_name
'Hongxu Liu'
'Yanyan Yang'
'Jie Wu'
'Xiao-Na Wang'
'Junbiao Chang'

_publ_section_title
;
 Regioselective synthesis of 3,4-disubstituted isocoumarins through the
 Pd-catalyzed annulation of 2-iodoaromatic acids with ynamides
;
_journal_name_full Chem.Commun.
_journal_page_first 6801
_journal_volume 52
_journal_year 2016
_chemical_formula_sum 'C24 H21 N O4 S'
_chemical_formula_weight 419.48
_chemical_name_systematic N-benzyl-4-methyl-N-(4-methyl-1-oxo-1H-isochromen-3-yl)benzenesulfonamide
_space_group_IT_number 14
_symmetry_cell_setting monoclinic
_symmetry_space_group_name_Hall '-P 2ybc'
_symmetry_space_group_name_H-M 'P 1 21/c 1'
_atom_sites_solution_hydrogens geom
_atom_sites_solution_primary direct
_atom_sites_solution_secondary difmap
_audit_creation_method SHELXL-97
_audit_update_record
;
2016-02-20 deposited with the CCDC.
2016-04-18 downloaded from the CCDC.
;
_cell_angle_alpha 90.00
_cell_angle_beta 102.6900(10)
_cell_angle_gamma 90.00
_cell_formula_units_Z 8
_cell_length_a 10.2840(3)
_cell_length_b 26.1213(7)
_cell_length_c 15.8601(4)
_cell_measurement_reflns_used 9996
_cell_measurement_temperature 170(2)
_cell_measurement_theta_max 68.5518
_cell_measurement_theta_min 3.3198
_cell_volume 4156.4(2)
_computing_cell_refinement 'SAINT V8.34A (Bruker AXS Inc., 2013)'
_computing_data_collection 'SAINT V8.34A (Bruker AXS Inc., 2013)'
_computing_data_reduction 'SAINT V8.34A (Bruker AXS Inc., 2013)'
_computing_molecular_graphics 'SHELXL-2014/7 (Sheldrick, 2014)'
_computing_publication_material 'SHELXL-2014/7 (Sheldrick, 2014)'
_computing_structure_refinement 'SHELXL-2014/7 (Sheldrick, 2014)'
_computing_structure_solution 'SHELXS-97 (Sheldrick, 1990)'
_diffrn_ambient_temperature 170(2)
_diffrn_detector_area_resol_mean 10.4167
_diffrn_measured_fraction_theta_full 0.993
_diffrn_measured_fraction_theta_max 0.993
_diffrn_measurement_device_type 'Bruker D8 VENTURE PHOTON'
_diffrn_measurement_method '\f and \w scans'
_diffrn_radiation_monochromator graphite
_diffrn_radiation_source 'fine-focus sealed tube'
_diffrn_radiation_type CuK\a
_diffrn_radiation_wavelength 1.54178
_diffrn_reflns_av_R_equivalents 0.0294
_diffrn_reflns_av_sigmaI/netI 0.0238
_diffrn_reflns_limit_h_max 12
_diffrn_reflns_limit_h_min -11
_diffrn_reflns_limit_k_max 31
_diffrn_reflns_limit_k_min -31
_diffrn_reflns_limit_l_max 18
_diffrn_reflns_limit_l_min -19
_diffrn_reflns_number 29434
_diffrn_reflns_theta_full 68.55
_diffrn_reflns_theta_max 68.55
_diffrn_reflns_theta_min 3.32
_diffrn_standards_number 29434
_exptl_absorpt_coefficient_mu 1.642
_exptl_absorpt_correction_T_max 0.9753
_exptl_absorpt_correction_T_min 0.9624
_exptl_absorpt_correction_type multi-scan
_exptl_absorpt_process_details 'SADABS(Bruker 2000)'
_exptl_crystal_colour colorless
_exptl_crystal_density_diffrn 1.341
_exptl_crystal_density_method 'not measured'
_exptl_crystal_description block
_exptl_crystal_F_000 1760
_exptl_crystal_recrystallization_method 'Re-crystallisation from solvent: hexane/ethyl acetate'
_exptl_crystal_size_max 0.20
_exptl_crystal_size_mid 0.18
_exptl_crystal_size_min 0.17
_refine_diff_density_max 0.263
_refine_diff_density_min -0.363
_refine_diff_density_rms 0.042
_refine_ls_extinction_method none
_refine_ls_goodness_of_fit_ref 1.032
_refine_ls_hydrogen_treatment mixed
_refine_ls_matrix_type full
_refine_ls_number_parameters 545
_refine_ls_number_reflns 7605
_refine_ls_number_restraints 0
_refine_ls_restrained_S_all 1.032
_refine_ls_R_factor_all 0.0406
_refine_ls_R_factor_gt 0.0345
_refine_ls_shift/su_max 0.002
_refine_ls_shift/su_mean 0.000
_refine_ls_structure_factor_coef Fsqd
_refine_ls_weighting_details 'calc w=1/[\s^2^(Fo^2^)+(0.0485P)^2^+1.4505P] where P=(Fo^2^+2Fc^2^)/3'
_refine_ls_weighting_scheme calc
_refine_ls_wR_factor_gt 0.0887
_refine_ls_wR_factor_ref 0.0924
_reflns_number_gt 6658
_reflns_number_total 7605
_reflns_threshold_expression >2sigma(I)
_cod_data_source_file c6cc01565d2.cif
_cod_data_source_block a-auto
_cod_database_code 7119128

loop_
_symmetry_equiv_pos_as_xyz
'x, y, z'
'-x, y+1/2, -z+1/2'
'-x, -y, -z'
'x, -y-1/2, z-1/2'

loop_
_atom_site_label
_atom_site_type_symbol
_atom_site_fract_x
_atom_site_fract_y
_atom_site_fract_z
_atom_site_U_iso_or_equiv
_atom_site_adp_type
_atom_site_occupancy
_atom_site_symmetry_multiplicity
_atom_site_calc_flag
_atom_site_refinement_flags
_atom_site_disorder_assembly
_atom_site_disorder_group
S1 S 0.90570(4) 0.581034(14) 0.80649(2) 0.02480(10) Uani 1 1 d . . .
S2 S 0.33676(4) 0.318453(13) 0.96265(2) 0.02356(9) Uani 1 1 d . . .
O1 O 0.88945(11) 0.64648(4) 0.62757(7) 0.0324(3) Uani 1 1 d . . .
O2 O 0.99125(15) 0.69514(6) 0.54862(10) 0.0566(4) Uani 1 1 d . . .
O3 O 0.83747(12) 0.57507(5) 0.87539(7) 0.0361(3) Uani 1 1 d . . .
O4 O 0.96706(11) 0.53798(4) 0.77521(7) 0.0303(2) Uani 1 1 d . . .
O5 O 0.27002(11) 0.30961(4) 1.03166(7) 0.0335(3) Uani 1 1 d . . .
O6 O 0.43979(13) 0.46987(4) 0.76993(8) 0.0406(3) Uani 1 1 d . . .
O7 O 0.32872(10) 0.40806(4) 0.81728(6) 0.0252(2) Uani 1 1 d . . .
O8 O 0.38795(11) 0.27603(4) 0.92281(7) 0.0308(2) Uani 1 1 d . . .
N1 N 0.79114(12) 0.60204(5) 0.72232(8) 0.0246(3) Uani 1 1 d . . .
N2 N 0.22540(12) 0.34707(5) 0.88441(8) 0.0232(3) Uani 1 1 d . . .
C1 C 0.9736(2) 0.57604(11) 0.36431(12) 0.0620(7) Uani 1 1 d . . .
H1 H 1.0108 0.5792 0.3148 0.074 Uiso 1 1 calc R . .
C2 C 0.98487(19) 0.61598(10) 0.42254(13) 0.0523(6) Uani 1 1 d . . .
H9 H 1.0306 0.6464 0.4135 0.063 Uiso 1 1 calc R . .
C3 C 0.92839(16) 0.61138(7) 0.49520(11) 0.0363(4) Uani 1 1 d . . .
C4 C 0.86231(15) 0.56639(7) 0.50857(10) 0.0316(4) Uani 1 1 d . . .
C5 C 0.80755(15) 0.56195(6) 0.58621(10) 0.0275(3) Uani 1 1 d . . .
C6 C 0.82700(14) 0.60097(6) 0.64135(9) 0.0243(3) Uani 1 1 d . . .
C7 C 1.02537(15) 0.62985(6) 0.83495(9) 0.0248(3) Uani 1 1 d . . .
C8 C 1.13865(16) 0.62909(6) 0.80083(10) 0.0303(3) Uani 1 1 d . . .
H5 H 1.1525 0.6021 0.7636 0.036 Uiso 1 1 calc R . .
C9 C 1.23143(16) 0.66823(7) 0.82178(10) 0.0336(4) Uani 1 1 d . . .
H21 H 1.3085 0.6681 0.7980 0.040 Uiso 1 1 calc R . .
C10 C 1.21343(16) 0.70771(6) 0.87699(10) 0.0315(3) Uani 1 1 d . . .
C11 C 1.31657(19) 0.74918(7) 0.90154(12) 0.0449(4) Uani 1 1 d . . .
H3 H 1.3595 0.7460 0.9629 0.067 Uiso 1 1 calc R . .
H4 H 1.2735 0.7827 0.8910 0.067 Uiso 1 1 calc R . .
H2 H 1.3838 0.7458 0.8667 0.067 Uiso 1 1 calc R . .
C12 C 0.73386(17) 0.51467(6) 0.60114(11) 0.0342(4) Uani 1 1 d . . .
H8 H 0.6986 0.5190 0.6533 0.051 Uiso 1 1 calc R . .
H6 H 0.7946 0.4853 0.6085 0.051 Uiso 1 1 calc R . .
H7 H 0.6600 0.5087 0.5514 0.051 Uiso 1 1 calc R . .
C13 C 0.9085(2) 0.53160(10) 0.37793(12) 0.0557(6) Uani 1 1 d . . .
H11 H 0.9018 0.5042 0.3378 0.067 Uiso 1 1 calc R . .
C14 C 0.85342(18) 0.52657(8) 0.44845(11) 0.0430(4) Uani 1 1 d . . .
H10 H 0.8087 0.4958 0.4568 0.052 Uiso 1 1 calc R . .
C15 C 0.93997(17) 0.65437(7) 0.55533(11) 0.0373(4) Uani 1 1 d . . .
C16 C 0.70249(15) 0.64437(6) 0.73728(11) 0.0302(3) Uani 1 1 d . . .
H12 H 0.7295 0.6764 0.7125 0.036 Uiso 1 1 calc R . .
H13 H 0.7126 0.6496 0.8002 0.036 Uiso 1 1 calc R . .
C17 C 0.55814(15) 0.63320(6) 0.69688(9) 0.0245(3) Uani 1 1 d . . .
C18 C 0.50304(15) 0.58548(6) 0.70585(10) 0.0276(3) Uani 1 1 d . . .
H14 H 0.5565 0.5595 0.7382 0.033 Uiso 1 1 calc R . .
C19 C 0.37115(16) 0.57554(7) 0.66820(11) 0.0343(4) Uani 1 1 d . . .
H18 H 0.3347 0.5427 0.6742 0.041 Uiso 1 1 calc R . .
C20 C 0.29207(17) 0.61321(8) 0.62193(11) 0.0391(4) Uani 1 1 d . . .
H15 H 0.2020 0.6060 0.5950 0.047 Uiso 1 1 calc R . .
C21 C 0.34402(18) 0.66128(7) 0.61478(11) 0.0390(4) Uani 1 1 d . . .
H16 H 0.2889 0.6875 0.5845 0.047 Uiso 1 1 calc R . .
C22 C 0.47712(17) 0.67140(6) 0.65190(10) 0.0318(4) Uani 1 1 d . . .
H17 H 0.5128 0.7045 0.6465 0.038 Uiso 1 1 calc R . .
C23 C 1.00489(16) 0.66904(6) 0.89003(10) 0.0287(3) Uani 1 1 d . . .
H19 H 0.9273 0.6693 0.9133 0.034 Uiso 1 1 calc R . .
C24 C 1.09894(17) 0.70756(6) 0.91056(10) 0.0322(4) Uani 1 1 d . . .
H20 H 1.0853 0.7344 0.9482 0.039 Uiso 1 1 calc R . .
C25 C 0.7584(2) 0.48193(8) 1.05025(15) 0.0542(5) Uani 1 1 d . . .
H24 H 0.7250 0.5116 1.0140 0.081 Uiso 1 1 calc R . .
H25 H 0.8420 0.4701 1.0369 0.081 Uiso 1 1 calc R . .
H22 H 0.7741 0.4918 1.1113 0.081 Uiso 1 1 calc R . .
C26 C 0.65668(17) 0.43946(6) 1.03262(11) 0.0353(4) Uani 1 1 d . . .
C27 C 0.67250(16) 0.39859(7) 0.97938(10) 0.0348(4) Uani 1 1 d . . .
H29 H 0.7499 0.3969 0.9560 0.042 Uiso 1 1 calc R . .
C28 C 0.57755(16) 0.36048(6) 0.95993(10) 0.0292(3) Uani 1 1 d . . .
H28 H 0.5885 0.3331 0.9228 0.035 Uiso 1 1 calc R . .
C29 C 0.46570(15) 0.36288(6) 0.99558(9) 0.0237(3) Uani 1 1 d . . .
C30 C 0.27175(14) 0.35960(5) 0.80955(9) 0.0223(3) Uani 1 1 d . . .
C31 C 0.26712(15) 0.32954(5) 0.74065(9) 0.0239(3) Uani 1 1 d . . .
C32 C 0.33299(15) 0.34728(5) 0.67365(9) 0.0234(3) Uani 1 1 d . . .
C33 C 0.39447(15) 0.39562(5) 0.68178(9) 0.0238(3) Uani 1 1 d . . .
C34 C 0.45987(15) 0.41359(6) 0.61918(10) 0.0290(3) Uani 1 1 d . . .
H38 H 0.4996 0.4466 0.6251 0.035 Uiso 1 1 calc R . .
C35 C 0.46676(17) 0.38348(7) 0.54886(10) 0.0337(4) Uani 1 1 d . . .
H23 H 0.5119 0.3955 0.5065 0.040 Uiso 1 1 calc R . .
C36 C 0.54464(18) 0.44053(6) 1.06825(11) 0.0358(4) Uani 1 1 d . . .
H26 H 0.5336 0.4679 1.1055 0.043 Uiso 1 1 calc R . .
C37 C 0.44923(16) 0.40260(6) 1.05053(10) 0.0297(3) Uani 1 1 d . . .
H27 H 0.3734 0.4036 1.0755 0.036 Uiso 1 1 calc R . .
C38 C 0.12659(15) 0.38249(6) 0.90885(10) 0.0273(3) Uani 1 1 d . . .
H31 H 0.1467 0.4180 0.8942 0.033 Uiso 1 1 calc R . .
H30 H 0.1335 0.3807 0.9720 0.033 Uiso 1 1 calc R . .
C39 C -0.01311(15) 0.36884(6) 0.86234(9) 0.0257(3) Uani 1 1 d . . .
C40 C -0.10080(17) 0.40720(7) 0.82473(10) 0.0337(4) Uani 1 1 d . . .
H36 H -0.0725 0.4419 0.8284 0.040 Uiso 1 1 calc R . .
C41 C -0.22997(18) 0.39478(8) 0.78180(12) 0.0445(5) Uani 1 1 d . . .
H32 H -0.2895 0.4211 0.7564 0.053 Uiso 1 1 calc R . .
C42 C -0.27181(18) 0.34504(9) 0.77591(12) 0.0475(5) Uani 1 1 d . . .
H33 H -0.3595 0.3368 0.7453 0.057 Uiso 1 1 calc R . .
C43 C -0.18616(18) 0.30653(8) 0.81463(12) 0.0434(4) Uani 1 1 d . . .
H34 H -0.2159 0.2720 0.8116 0.052 Uiso 1 1 calc R . .
C44 C -0.05730(17) 0.31838(6) 0.85776(11) 0.0332(4) Uani 1 1 d . . .
H35 H 0.0010 0.2919 0.8843 0.040 Uiso 1 1 calc R . .
C45 C 0.34056(16) 0.31749(6) 0.60117(10) 0.0296(3) Uani 1 1 d . . .
H37 H 0.2996 0.2847 0.5939 0.035 Uiso 1 1 calc R . .
C46 C 0.40705(17) 0.33543(7) 0.54049(10) 0.0341(4) Uani 1 1 d . . .
H39 H 0.4121 0.3146 0.4922 0.041 Uiso 1 1 calc R . .
C47 C 0.39147(15) 0.42789(6) 0.75637(9) 0.0263(3) Uani 1 1 d . . .
C48 C 0.19795(19) 0.27867(6) 0.73108(11) 0.0367(4) Uani 1 1 d . . .
H41 H 0.1623 0.2718 0.7824 0.055 Uiso 1 1 calc R . .
H40 H 0.2616 0.2518 0.7248 0.055 Uiso 1 1 calc R . .
H42 H 0.1247 0.2792 0.6798 0.055 Uiso 1 1 calc R . .

loop_
_atom_site_aniso_label
_atom_site_aniso_U_11
_atom_site_aniso_U_22
_atom_site_aniso_U_33
_atom_site_aniso_U_23
_atom_site_aniso_U_13
_atom_site_aniso_U_12
S1 0.02544(19) 0.02813(19) 0.02202(18) -0.00205(13) 0.00781(14) -0.00314(14)
S2 0.02518(19) 0.02301(17) 0.02354(18) 0.00243(13) 0.00759(14) 0.00077(14)
O1 0.0296(6) 0.0326(6) 0.0350(6) 0.0032(5) 0.0071(5) -0.0047(5)
O2 0.0535(9) 0.0520(8) 0.0667(9) 0.0193(7) 0.0181(7) -0.0111(7)
O3 0.0384(7) 0.0447(7) 0.0291(6) -0.0018(5) 0.0156(5) -0.0106(5)
O4 0.0332(6) 0.0275(5) 0.0297(6) -0.0021(4) 0.0059(5) 0.0022(4)
O5 0.0355(6) 0.0368(6) 0.0315(6) 0.0071(5) 0.0144(5) -0.0015(5)
O6 0.0605(8) 0.0282(6) 0.0355(6) -0.0045(5) 0.0162(6) -0.0160(6)
O7 0.0318(6) 0.0212(5) 0.0228(5) -0.0020(4) 0.0068(4) -0.0037(4)
O8 0.0347(6) 0.0235(5) 0.0340(6) -0.0001(4) 0.0073(5) 0.0041(4)
N1 0.0206(6) 0.0285(6) 0.0251(6) -0.0065(5) 0.0057(5) 0.0003(5)
N2 0.0210(6) 0.0246(6) 0.0247(6) -0.0003(5) 0.0062(5) 0.0014(5)
C1 0.0414(11) 0.122(2) 0.0261(9) 0.0151(11) 0.0148(9) 0.0379(13)
C2 0.0302(10) 0.0857(16) 0.0428(11) 0.0291(11) 0.0121(8) 0.0157(10)
C3 0.0229(8) 0.0562(11) 0.0285(8) 0.0095(7) 0.0028(7) 0.0128(8)
C4 0.0195(7) 0.0492(10) 0.0253(8) 0.0034(7) 0.0033(6) 0.0102(7)
C5 0.0214(7) 0.0336(8) 0.0257(8) -0.0029(6) 0.0013(6) 0.0052(6)
C6 0.0185(7) 0.0287(7) 0.0254(7) 0.0015(6) 0.0044(6) 0.0000(6)
C7 0.0221(7) 0.0309(8) 0.0208(7) -0.0003(6) 0.0036(6) -0.0017(6)
C8 0.0289(8) 0.0386(9) 0.0246(7) -0.0042(6) 0.0083(6) -0.0022(7)
C9 0.0255(8) 0.0471(10) 0.0289(8) 0.0017(7) 0.0073(7) -0.0066(7)
C10 0.0295(8) 0.0344(8) 0.0261(8) 0.0051(6) -0.0035(6) -0.0055(7)
C11 0.0426(11) 0.0423(10) 0.0441(10) 0.0051(8) -0.0024(8) -0.0141(8)
C12 0.0317(9) 0.0345(8) 0.0366(9) -0.0083(7) 0.0082(7) -0.0023(7)
C13 0.0420(11) 0.0948(18) 0.0288(10) -0.0064(10) 0.0044(8) 0.0287(12)
C14 0.0335(9) 0.0635(12) 0.0296(9) -0.0086(8) 0.0015(7) 0.0154(9)
C15 0.0258(8) 0.0459(10) 0.0405(9) 0.0178(8) 0.0077(7) 0.0008(7)
C16 0.0267(8) 0.0272(8) 0.0386(9) -0.0102(6) 0.0112(7) -0.0007(6)
C17 0.0256(8) 0.0278(7) 0.0230(7) -0.0020(6) 0.0116(6) 0.0023(6)
C18 0.0251(8) 0.0295(8) 0.0284(8) 0.0024(6) 0.0066(6) 0.0027(6)
C19 0.0276(8) 0.0389(9) 0.0373(9) -0.0021(7) 0.0093(7) -0.0041(7)
C20 0.0235(8) 0.0582(11) 0.0349(9) -0.0032(8) 0.0046(7) 0.0051(8)
C21 0.0365(9) 0.0509(10) 0.0308(8) 0.0093(7) 0.0101(7) 0.0181(8)
C22 0.0396(9) 0.0303(8) 0.0306(8) 0.0052(6) 0.0187(7) 0.0063(7)
C23 0.0277(8) 0.0337(8) 0.0254(7) -0.0027(6) 0.0074(6) 0.0012(6)
C24 0.0350(9) 0.0302(8) 0.0289(8) -0.0037(6) 0.0018(7) 0.0005(7)
C25 0.0456(12) 0.0447(11) 0.0631(13) 0.0068(9) -0.0078(10) -0.0157(9)
C26 0.0328(9) 0.0347(9) 0.0324(8) 0.0064(7) -0.0059(7) -0.0056(7)
C27 0.0265(8) 0.0479(10) 0.0300(8) 0.0059(7) 0.0062(7) -0.0043(7)
C28 0.0283(8) 0.0351(8) 0.0249(7) -0.0005(6) 0.0072(6) 0.0016(7)
C29 0.0233(7) 0.0282(7) 0.0193(7) 0.0031(5) 0.0037(6) 0.0011(6)
C30 0.0213(7) 0.0204(7) 0.0245(7) 0.0013(5) 0.0032(6) 0.0006(5)
C31 0.0241(7) 0.0206(7) 0.0253(7) 0.0005(5) 0.0015(6) 0.0023(6)
C32 0.0226(7) 0.0229(7) 0.0225(7) 0.0009(5) 0.0005(6) 0.0064(6)
C33 0.0231(7) 0.0243(7) 0.0225(7) 0.0022(5) 0.0018(6) 0.0038(6)
C34 0.0263(8) 0.0324(8) 0.0280(8) 0.0051(6) 0.0050(6) 0.0025(6)
C35 0.0306(9) 0.0443(9) 0.0278(8) 0.0059(7) 0.0102(7) 0.0087(7)
C36 0.0390(10) 0.0323(8) 0.0321(8) -0.0060(7) -0.0005(7) 0.0011(7)
C37 0.0296(8) 0.0346(8) 0.0252(8) -0.0027(6) 0.0065(6) 0.0028(7)
C38 0.0257(8) 0.0253(7) 0.0324(8) -0.0034(6) 0.0097(6) 0.0015(6)
C39 0.0241(8) 0.0332(8) 0.0224(7) 0.0014(6) 0.0103(6) 0.0030(6)
C40 0.0347(9) 0.0391(9) 0.0304(8) 0.0066(7) 0.0140(7) 0.0088(7)
C41 0.0314(9) 0.0667(13) 0.0348(9) 0.0044(9) 0.0059(8) 0.0184(9)
C42 0.0249(9) 0.0759(14) 0.0402(10) -0.0120(9) 0.0036(8) 0.0033(9)
C43 0.0331(9) 0.0517(11) 0.0470(11) -0.0127(8) 0.0120(8) -0.0101(8)
C44 0.0290(8) 0.0351(8) 0.0357(9) -0.0003(7) 0.0073(7) 0.0000(7)
C45 0.0343(9) 0.0257(7) 0.0275(8) -0.0013(6) 0.0044(7) 0.0064(6)
C46 0.0387(9) 0.0383(9) 0.0259(8) -0.0017(6) 0.0083(7) 0.0136(7)
C47 0.0296(8) 0.0245(7) 0.0242(7) 0.0026(6) 0.0045(6) -0.0011(6)
C48 0.0496(11) 0.0249(8) 0.0352(9) -0.0048(6) 0.0089(8) -0.0073(7)

loop_
_atom_type_symbol
_atom_type_description
_atom_type_scat_dispersion_real
_atom_type_scat_dispersion_imag
_atom_type_scat_source
C C 0.0181 0.0091 'International Tables Vol C Tables 4.2.6.8 and 6.1.1.4'
H H 0.0000 0.0000 'International Tables Vol C Tables 4.2.6.8 and 6.1.1.4'
N N 0.0311 0.0180 'International Tables Vol C Tables 4.2.6.8 and 6.1.1.4'
O O 0.0492 0.0322 'International Tables Vol C Tables 4.2.6.8 and 6.1.1.4'
S S 0.3331 0.5567 'International Tables Vol C Tables 4.2.6.8 and 6.1.1.4'

loop_
_geom_angle_atom_site_label_1
_geom_angle_atom_site_label_2
_geom_angle_atom_site_label_3
_geom_angle
_geom_angle_site_symmetry_1
_geom_angle_site_symmetry_3
O4 S1 O3 120.46(7) . .
O4 S1 N1 105.60(6) . .
O3 S1 N1 105.57(7) . .
O4 S1 C7 108.76(7) . .
O3 S1 C7 108.38(7) . .
N1 S1 C7 107.34(7) . .
O8 S2 O5 119.77(7) . .
O8 S2 N2 106.10(6) . .
O5 S2 N2 105.93(6) . .
O8 S2 C29 108.45(7) . .
O5 S2 C29 109.70(7) . .
N2 S2 C29 106.00(6) . .
C15 O1 C6 122.11(13) . .
C47 O7 C30 122.35(11) . .
C6 N1 C16 116.88(12) . .
C6 N1 S1 116.23(10) . .
C16 N1 S1 117.88(10) . .
C30 N2 C38 116.82(12) . .
C30 N2 S2 115.20(9) . .
C38 N2 S2 118.78(10) . .
C2 C1 C13 120.17(18) . .
C2 C1 H1 119.9 . .
C13 C1 H1 119.9 . .
C1 C2 C3 119.7(2) . .
C1 C2 H9 120.2 . .
C3 C2 H9 120.2 . .
C4 C3 C2 119.94(19) . .
C4 C3 C15 121.34(15) . .
C2 C3 C15 118.72(18) . .
C3 C4 C14 118.86(16) . .
C3 C4 C5 118.90(15) . .
C14 C4 C5 122.22(16) . .
C6 C5 C4 117.49(15) . .
C6 C5 C12 122.52(14) . .
C4 C5 C12 119.98(14) . .
C5 C6 O1 124.05(14) . .
C5 C6 N1 125.57(14) . .
O1 C6 N1 110.36(12) . .
C8 C7 C23 120.73(14) . .
C8 C7 S1 119.26(12) . .
C23 C7 S1 120.00(12) . .
C7 C8 C9 119.18(15) . .
C7 C8 H5 120.4 . .
C9 C8 H5 120.4 . .
C8 C9 C10 121.14(15) . .
C8 C9 H21 119.4 . .
C10 C9 H21 119.4 . .
C9 C10 C24 118.57(15) . .
C9 C10 C11 120.82(16) . .
C24 C10 C11 120.60(16) . .
C10 C11 H3 109.5 . .
C10 C11 H4 109.5 . .
H3 C11 H4 109.5 . .
C10 C11 H2 109.5 . .
H3 C11 H2 109.5 . .
H4 C11 H2 109.5 . .
C5 C12 H8 109.5 . .
C5 C12 H6 109.5 . .
H8 C12 H6 109.5 . .
C5 C12 H7 109.5 . .
H8 C12 H7 109.5 . .
H6 C12 H7 109.5 . .
C14 C13 C1 120.8(2) . .
C14 C13 H11 119.6 . .
C1 C13 H11 119.6 . .
C13 C14 C4 120.6(2) . .
C13 C14 H10 119.7 . .
C4 C14 H10 119.7 . .
O2 C15 O1 117.38(18) . .
O2 C15 C3 126.65(17) . .
O1 C15 C3 115.95(15) . .
N1 C16 C17 111.65(12) . .
N1 C16 H12 109.3 . .
C17 C16 H12 109.3 . .
N1 C16 H13 109.3 . .
C17 C16 H13 109.3 . .
H12 C16 H13 108.0 . .
C18 C17 C22 118.94(14) . .
C18 C17 C16 120.98(14) . .
C22 C17 C16 120.05(14) . .
C19 C18 C17 120.55(15) . .
C19 C18 H14 119.7 . .
C17 C18 H14 119.7 . .
C20 C19 C18 120.24(16) . .
C20 C19 H18 119.9 . .
C18 C19 H18 119.9 . .
C19 C20 C21 119.94(16) . .
C19 C20 H15 120.0 . .
C21 C20 H15 120.0 . .
C20 C21 C22 120.06(16) . .
C20 C21 H16 120.0 . .
C22 C21 H16 120.0 . .
C21 C22 C17 120.22(15) . .
C21 C22 H17 119.9 . .
C17 C22 H17 119.9 . .
C24 C23 C7 119.22(14) . .
C24 C23 H19 120.4 . .
C7 C23 H19 120.4 . .
C23 C24 C10 121.15(15) . .
C23 C24 H20 119.4 . .
C10 C24 H20 119.4 . .
C26 C25 H24 109.5 . .
C26 C25 H25 109.5 . .
H24 C25 H25 109.5 . .
C26 C25 H22 109.5 . .
H24 C25 H22 109.5 . .
H25 C25 H22 109.5 . .
C36 C26 C27 118.65(15) . .
C36 C26 C25 120.83(17) . .
C27 C26 C25 120.51(17) . .
C28 C27 C26 121.13(15) . .
C28 C27 H29 119.4 . .
C26 C27 H29 119.4 . .
C27 C28 C29 118.97(15) . .
C27 C28 H28 120.5 . .
C29 C28 H28 120.5 . .
C37 C29 C28 120.98(14) . .
C37 C29 S2 119.53(12) . .
C28 C29 S2 119.23(12) . .
C31 C30 O7 123.07(13) . .
C31 C30 N2 126.36(13) . .
O7 C30 N2 110.54(11) . .
C30 C31 C32 118.07(13) . .
C30 C31 C48 122.27(14) . .
C32 C31 C48 119.66(13) . .
C45 C32 C33 117.92(14) . .
C45 C32 C31 122.64(14) . .
C33 C32 C31 119.42(13) . .
C34 C33 C32 120.93(14) . .
C34 C33 C47 118.77(14) . .
C32 C33 C47 120.30(13) . .
C35 C34 C33 120.08(15) . .
C35 C34 H38 120.0 . .
C33 C34 H38 120.0 . .
C34 C35 C46 119.46(15) . .
C34 C35 H23 120.3 . .
C46 C35 H23 120.3 . .
C37 C36 C26 121.24(15) . .
C37 C36 H26 119.4 . .
C26 C36 H26 119.4 . .
C36 C37 C29 119.02(15) . .
C36 C37 H27 120.5 . .
C29 C37 H27 120.5 . .
N2 C38 C39 110.96(12) . .
N2 C38 H31 109.4 . .
C39 C38 H31 109.4 . .
N2 C38 H30 109.4 . .
C39 C38 H30 109.4 . .
H31 C38 H30 108.0 . .
C44 C39 C40 119.11(15) . .
C44 C39 C38 121.02(14) . .
C40 C39 C38 119.86(14) . .
C41 C40 C39 120.05(17) . .
C41 C40 H36 120.0 . .
C39 C40 H36 120.0 . .
C42 C41 C40 120.54(17) . .
C42 C41 H32 119.7 . .
C40 C41 H32 119.7 . .
C41 C42 C43 119.96(17) . .
C41 C42 H33 120.0 . .
C43 C42 H33 120.0 . .
C44 C43 C42 120.10(18) . .
C44 C43 H34 120.0 . .
C42 C43 H34 120.0 . .
C43 C44 C39 120.22(16) . .
C43 C44 H35 119.9 . .
C39 C44 H35 119.9 . .
C46 C45 C32 120.53(15) . .
C46 C45 H37 119.7 . .
C32 C45 H37 119.7 . .
C45 C46 C35 121.07(15) . .
C45 C46 H39 119.5 . .
C35 C46 H39 119.5 . .
O6 C47 O7 117.17(13) . .
O6 C47 C33 126.16(14) . .
O7 C47 C33 116.67(12) . .
C31 C48 H41 109.5 . .
C31 C48 H40 109.5 . .
H41 C48 H40 109.5 . .
C31 C48 H42 109.5 . .
H41 C48 H42 109.5 . .
H40 C48 H42 109.5 . .

loop_
_geom_bond_atom_site_label_1
_geom_bond_atom_site_label_2
_geom_bond_distance
_geom_bond_site_symmetry_2
S1 O4 1.4307(11) .
S1 O3 1.4310(11) .
S1 N1 1.6674(13) .
S1 C7 1.7608(15) .
S2 O8 1.4320(11) .
S2 O5 1.4327(11) .
S2 N2 1.6690(12) .
S2 C29 1.7531(15) .
O1 C15 1.374(2) .
O1 C6 1.3910(18) .
O2 C15 1.203(2) .
O6 C47 1.2035(19) .
O7 C47 1.3754(18) .
O7 C30 1.3890(17) .
N1 C6 1.4120(19) .
N1 C16 1.4852(18) .
N2 C30 1.4118(18) .
N2 C38 1.4872(18) .
C1 C2 1.381(3) .
C1 C13 1.381(4) .
C1 H1 0.9500 .
C2 C3 1.405(2) .
C2 H9 0.9500 .
C3 C4 1.397(3) .
C3 C15 1.461(3) .
C4 C14 1.400(2) .
C4 C5 1.467(2) .
C5 C6 1.329(2) .
C5 C12 1.495(2) .
C7 C8 1.388(2) .
C7 C23 1.391(2) .
C8 C9 1.388(2) .
C8 H5 0.9500 .
C9 C10 1.391(2) .
C9 H21 0.9500 .
C10 C24 1.395(2) .
C10 C11 1.506(2) .
C11 H3 0.9800 .
C11 H4 0.9800 .
C11 H2 0.9800 .
C12 H8 0.9800 .
C12 H6 0.9800 .
C12 H7 0.9800 .
C13 C14 1.366(3) .
C13 H11 0.9500 .
C14 H10 0.9500 .
C16 C17 1.510(2) .
C16 H12 0.9900 .
C16 H13 0.9900 .
C17 C18 1.389(2) .
C17 C22 1.392(2) .
C18 C19 1.381(2) .
C18 H14 0.9500 .
C19 C20 1.381(2) .
C19 H18 0.9500 .
C20 C21 1.379(3) .
C20 H15 0.9500 .
C21 C22 1.391(3) .
C21 H16 0.9500 .
C22 H17 0.9500 .
C23 C24 1.384(2) .
C23 H19 0.9500 .
C24 H20 0.9500 .
C25 C26 1.508(2) .
C25 H24 0.9800 .
C25 H25 0.9800 .
C25 H22 0.9800 .
C26 C36 1.391(3) .
C26 C27 1.393(2) .
C27 C28 1.381(2) .
C27 H29 0.9500 .
C28 C29 1.390(2) .
C28 H28 0.9500 .
C29 C37 1.389(2) .
C30 C31 1.338(2) .
C31 C32 1.456(2) .
C31 C48 1.499(2) .
C32 C45 1.405(2) .
C32 C33 1.405(2) .
C33 C34 1.397(2) .
C33 C47 1.459(2) .
C34 C35 1.379(2) .
C34 H38 0.9500 .
C35 C46 1.391(3) .
C35 H23 0.9500 .
C36 C37 1.379(2) .
C36 H26 0.9500 .
C37 H27 0.9500 .
C38 C39 1.507(2) .
C38 H31 0.9900 .
C38 H30 0.9900 .
C39 C44 1.391(2) .
C39 C40 1.392(2) .
C40 C41 1.391(3) .
C40 H36 0.9500 .
C41 C42 1.365(3) .
C41 H32 0.9500 .
C42 C43 1.388(3) .
C42 H33 0.9500 .
C43 C44 1.386(2) .
C43 H34 0.9500 .
C44 H35 0.9500 .
C45 C46 1.379(2) .
C45 H37 0.9500 .
C46 H39 0.9500 .
C48 H41 0.9800 .
C48 H40 0.9800 .
C48 H42 0.9800 .

loop_
_geom_hbond_atom_site_label_D
_geom_hbond_atom_site_label_H
_geom_hbond_atom_site_label_A
_geom_hbond_distance_DH
_geom_hbond_distance_HA
_geom_hbond_distance_DA
_geom_hbond_angle_DHA
_geom_hbond_site_symmetry_A
C38 H30 O3 0.99 2.64 3.5382(19) 151.1 3_667
C37 H27 O3 0.95 2.52 3.455(2) 167.3 3_667
C23 H19 O5 0.95 2.44 3.3748(19) 167.4 3_667

loop_
_geom_torsion_atom_site_label_1
_geom_torsion_atom_site_label_2
_geom_torsion_atom_site_label_3
_geom_torsion_atom_site_label_4
_geom_torsion
_geom_torsion_site_symmetry_1
_geom_torsion_site_symmetry_2
_geom_torsion_site_symmetry_3
_geom_torsion_site_symmetry_4
O4 S1 N1 C6 -38.85(12) . . . .
O3 S1 N1 C6 -167.48(11) . . . .
C7 S1 N1 C6 77.05(12) . . . .
O4 S1 N1 C16 174.97(11) . . . .
O3 S1 N1 C16 46.34(12) . . . .
C7 S1 N1 C16 -69.13(12) . . . .
O8 S2 N2 C30 -52.06(11) . . . .
O5 S2 N2 C30 179.64(10) . . . .
C29 S2 N2 C30 63.12(11) . . . .
O8 S2 N2 C38 162.11(10) . . . .
O5 S2 N2 C38 33.81(12) . . . .
C29 S2 N2 C38 -82.71(11) . . . .
C13 C1 C2 C3 -0.7(3) . . . .
C1 C2 C3 C4 0.6(3) . . . .
C1 C2 C3 C15 -179.19(16) . . . .
C2 C3 C4 C14 -0.2(2) . . . .
C15 C3 C4 C14 179.53(15) . . . .
C2 C3 C4 C5 178.26(14) . . . .
C15 C3 C4 C5 -2.0(2) . . . .
C3 C4 C5 C6 -1.7(2) . . . .
C14 C4 C5 C6 176.74(15) . . . .
C3 C4 C5 C12 178.70(14) . . . .
C14 C4 C5 C12 -2.9(2) . . . .
C4 C5 C6 O1 3.6(2) . . . .
C12 C5 C6 O1 -176.81(14) . . . .
C4 C5 C6 N1 -174.74(13) . . . .
C12 C5 C6 N1 4.9(2) . . . .
C15 O1 C6 C5 -1.7(2) . . . .
C15 O1 C6 N1 176.86(13) . . . .
C16 N1 C6 C5 -123.86(16) . . . .
S1 N1 C6 C5 89.62(17) . . . .
C16 N1 C6 O1 57.63(16) . . . .
S1 N1 C6 O1 -88.90(13) . . . .
O4 S1 C7 C8 20.17(14) . . . .
O3 S1 C7 C8 152.78(12) . . . .
N1 S1 C7 C8 -93.63(13) . . . .
O4 S1 C7 C23 -160.79(12) . . . .
O3 S1 C7 C23 -28.18(15) . . . .
N1 S1 C7 C23 85.41(13) . . . .
C23 C7 C8 C9 -0.5(2) . . . .
S1 C7 C8 C9 178.56(12) . . . .
C7 C8 C9 C10 0.7(2) . . . .
C8 C9 C10 C24 -0.6(2) . . . .
C8 C9 C10 C11 178.13(15) . . . .
C2 C1 C13 C14 0.5(3) . . . .
C1 C13 C14 C4 -0.2(3) . . . .
C3 C4 C14 C13 0.0(2) . . . .
C5 C4 C14 C13 -178.39(16) . . . .
C6 O1 C15 O2 179.36(15) . . . .
C6 O1 C15 C3 -2.1(2) . . . .
C4 C3 C15 O2 -177.78(17) . . . .
C2 C3 C15 O2 2.0(3) . . . .
C4 C3 C15 O1 3.8(2) . . . .
C2 C3 C15 O1 -176.44(14) . . . .
C6 N1 C16 C17 81.14(16) . . . .
S1 N1 C16 C17 -132.90(12) . . . .
N1 C16 C17 C18 45.04(19) . . . .
N1 C16 C17 C22 -136.80(14) . . . .
C22 C17 C18 C19 2.2(2) . . . .
C16 C17 C18 C19 -179.59(14) . . . .
C17 C18 C19 C20 -0.7(2) . . . .
C18 C19 C20 C21 -1.4(3) . . . .
C19 C20 C21 C22 2.0(3) . . . .
C20 C21 C22 C17 -0.4(2) . . . .
C18 C17 C22 C21 -1.6(2) . . . .
C16 C17 C22 C21 -179.84(14) . . . .
C8 C7 C23 C24 0.1(2) . . . .
S1 C7 C23 C24 -178.93(12) . . . .
C7 C23 C24 C10 0.0(2) . . . .
C9 C10 C24 C23 0.2(2) . . . .
C11 C10 C24 C23 -178.53(15) . . . .
C36 C26 C27 C28 1.9(2) . . . .
C25 C26 C27 C28 -177.41(16) . . . .
C26 C27 C28 C29 -1.1(2) . . . .
C27 C28 C29 C37 -0.5(2) . . . .
C27 C28 C29 S2 173.50(12) . . . .
O8 S2 C29 C37 -167.62(12) . . . .
O5 S2 C29 C37 -35.14(14) . . . .
N2 S2 C29 C37 78.82(13) . . . .
O8 S2 C29 C28 18.28(14) . . . .
O5 S2 C29 C28 150.77(12) . . . .
N2 S2 C29 C28 -95.28(13) . . . .
C47 O7 C30 C31 -3.6(2) . . . .
C47 O7 C30 N2 174.55(12) . . . .
C38 N2 C30 C31 -124.46(16) . . . .
S2 N2 C30 C31 89.01(16) . . . .
C38 N2 C30 O7 57.47(16) . . . .
S2 N2 C30 O7 -89.05(12) . . . .
O7 C30 C31 C32 4.3(2) . . . .
N2 C30 C31 C32 -173.55(13) . . . .
O7 C30 C31 C48 -176.22(14) . . . .
N2 C30 C31 C48 5.9(2) . . . .
C30 C31 C32 C45 176.31(14) . . . .
C48 C31 C32 C45 -3.2(2) . . . .
C30 C31 C32 C33 -2.3(2) . . . .
C48 C31 C32 C33 178.24(14) . . . .
C45 C32 C33 C34 0.6(2) . . . .
C31 C32 C33 C34 179.27(13) . . . .
C45 C32 C33 C47 -179.09(13) . . . .
C31 C32 C33 C47 -0.5(2) . . . .
C32 C33 C34 C35 -1.1(2) . . . .
C47 C33 C34 C35 178.64(14) . . . .
C33 C34 C35 C46 0.6(2) . . . .
C27 C26 C36 C37 -1.1(2) . . . .
C25 C26 C36 C37 178.15(16) . . . .
C26 C36 C37 C29 -0.4(2) . . . .
C28 C29 C37 C36 1.2(2) . . . .
S2 C29 C37 C36 -172.76(12) . . . .
C30 N2 C38 C39 86.12(15) . . . .
S2 N2 C38 C39 -128.60(11) . . . .
N2 C38 C39 C44 46.24(19) . . . .
N2 C38 C39 C40 -135.11(14) . . . .
C44 C39 C40 C41 -1.2(2) . . . .
C38 C39 C40 C41 -179.92(14) . . . .
C39 C40 C41 C42 -0.2(3) . . . .
C40 C41 C42 C43 1.5(3) . . . .
C41 C42 C43 C44 -1.3(3) . . . .
C42 C43 C44 C39 -0.1(3) . . . .
C40 C39 C44 C43 1.4(2) . . . .
C38 C39 C44 C43 -179.96(15) . . . .
C33 C32 C45 C46 0.3(2) . . . .
C31 C32 C45 C46 -178.32(14) . . . .
C32 C45 C46 C35 -0.7(2) . . . .
C34 C35 C46 C45 0.3(2) . . . .
C30 O7 C47 O6 -178.63(14) . . . .
C30 O7 C47 C33 0.6(2) . . . .
C34 C33 C47 O6 0.7(2) . . . .
C32 C33 C47 O6 -179.57(15) . . . .
C34 C33 C47 O7 -178.49(13) . . . .
C32 C33 C47 O7 1.2(2) . . . .
